data_7052672
loop_
_publ_author_name
'Yuan, Yang'
'Li, Di'
'Zhang, Xueqiang'
'Zhao, Xingjia'
'Liu, Yu'
'Zhang, Jingying'
'Wang, Yue'

_publ_section_title
;
 Phenanthroimidazole-derivative semiconductors as functional layer in
 high performance OLEDs
;
_journal_issue 7
_journal_name_full 'New Journal of Chemistry'
_journal_page_first 1534
_journal_paper_doi 10.1039/c1nj20072k
_journal_volume 35
_journal_year 2011
_chemical_formula_sum 'C28 H20 N2'
_chemical_formula_weight 384.46
_chemical_name_systematic
;
?
;
_space_group_IT_number 19
_symmetry_cell_setting orthorhombic
_symmetry_space_group_name_Hall 'P 2ac 2ab'
_symmetry_space_group_name_H-M 'P 21 21 21'
_atom_sites_solution_hydrogens geom
_atom_sites_solution_primary direct
_atom_sites_solution_secondary difmap
_audit_creation_method SHELXL-97
_cell_angle_alpha 90.00
_cell_angle_beta 90.00
_cell_angle_gamma 90.00
_cell_formula_units_Z 8
_cell_length_a 10.527(2)
_cell_length_b 18.843(4)
_cell_length_c 20.461(4)
_cell_measurement_reflns_used 22703
_cell_measurement_temperature 293(2)
_cell_measurement_theta_max 27.43
_cell_measurement_theta_min 2.98
_cell_volume 4058.6(14)
_computing_cell_refinement 'RAPID-AUTO (Rigaku 1998 <i>RAPID-AUTO</i>)'
_computing_data_collection 'RAPID-AUTO (Rigaku 1998 <i>RAPID-AUTO</i>)'
_computing_data_reduction 'CrystalClear (Rigaku/MSC and Rigaku Corporation, 2002)'
_computing_molecular_graphics 'SHELXTL (Sheldrick, 1997)'
_computing_publication_material SHELXTL-97
_computing_structure_refinement 'SHELXL-97 (Sheldrick, 1997)'
_computing_structure_solution 'SHELXS-97 (Sheldrick, 1990)'
_diffrn_ambient_temperature 293(2)
_diffrn_measured_fraction_theta_full 0.996
_diffrn_measured_fraction_theta_max 0.996
_diffrn_measurement_device_type 'Rigaku RAXIS-RAPID'
_diffrn_measurement_method '\w scan'
_diffrn_radiation_monochromator graphite
_diffrn_radiation_source 'fine-focus sealed tube'
_diffrn_radiation_type MoK\a
_diffrn_radiation_wavelength 0.71073
_diffrn_reflns_av_R_equivalents 0.1099
_diffrn_reflns_av_sigmaI/netI 0.1122
_diffrn_reflns_limit_h_max 12
_diffrn_reflns_limit_h_min -13
_diffrn_reflns_limit_k_max 24
_diffrn_reflns_limit_k_min -24
_diffrn_reflns_limit_l_max 26
_diffrn_reflns_limit_l_min -26
_diffrn_reflns_number 39465
_diffrn_reflns_theta_full 27.43
_diffrn_reflns_theta_max 27.43
_diffrn_reflns_theta_min 2.98
_diffrn_standards_decay_% 0
_diffrn_standards_interval_count 0
_diffrn_standards_interval_time 0
_diffrn_standards_number 0
_exptl_absorpt_coefficient_mu 0.074
_exptl_absorpt_correction_T_max 0.9804
_exptl_absorpt_correction_T_min 0.9760
_exptl_absorpt_correction_type multi-scan
_exptl_absorpt_process_details 'ABSCOR (Higashi, 1995)'
_exptl_crystal_colour block
_exptl_crystal_density_diffrn 1.258
_exptl_crystal_density_method 'not measured'
_exptl_crystal_description colorless
_exptl_crystal_F_000 1616
_exptl_crystal_size_max 0.33
_exptl_crystal_size_mid 0.29
_exptl_crystal_size_min 0.27
_refine_diff_density_max 0.124
_refine_diff_density_min -0.195
_refine_diff_density_rms 0.034
_refine_ls_abs_structure_details 'Flack H D (1983), Acta Cryst. A39, 876-881'
_refine_ls_abs_structure_Flack 1(3)
_refine_ls_extinction_method none
_refine_ls_goodness_of_fit_ref 0.984
_refine_ls_hydrogen_treatment constr
_refine_ls_matrix_type full
_refine_ls_number_parameters 543
_refine_ls_number_reflns 9222
_refine_ls_number_restraints 0
_refine_ls_restrained_S_all 0.984
_refine_ls_R_factor_all 0.1638
_refine_ls_R_factor_gt 0.0732
_refine_ls_shift/su_max 0.001
_refine_ls_shift/su_mean 0.000
_refine_ls_structure_factor_coef Fsqd
_refine_ls_weighting_details 'calc w=1/[\s^2^(Fo^2^)+(0.0496P)^2^+0.0000P] where P=(Fo^2^+2Fc^2^)/3'
_refine_ls_weighting_scheme calc
_refine_ls_wR_factor_gt 0.1100
_refine_ls_wR_factor_ref 0.1333
_reflns_number_gt 4639
_reflns_number_total 9222
_reflns_threshold_expression >2sigma(I)
_cod_data_source_file c1nj20072k.txt
_cod_data_source_block c
_cod_depositor_comments
;
The following automatic conversions were performed:

'_symmetry_cell_setting' value 'Orthorhombic' changed to
'orthorhombic' according to
/home/saulius/struct/CIF-dictionaries/cif_core.dic dictionary named
'cif_core.dic' version 2.4.1 from
2010-06-29.

'_exptl_absorpt_correction_type' value 'Multi-scan'
changed to 'multi-scan' according to
/home/saulius/struct/CIF-dictionaries/cif_core.dic dictionary named
'cif_core.dic' version 2.4.1 from 2010-06-29.

Automatic conversion script
Id: cif_fix_values 1715 2011-07-08 13:25:40Z adriana 
;
_cod_original_sg_symbol_H-M P2(1)2(1)2(1)
_cod_database_code 7052672

loop_
_symmetry_equiv_pos_as_xyz
'x, y, z'
'-x+1/2, -y, z+1/2'
'-x, y+1/2, -z+1/2'
'x+1/2, -y+1/2, -z'

loop_
_atom_site_label
_atom_site_type_symbol
_atom_site_fract_x
_atom_site_fract_y
_atom_site_fract_z
_atom_site_U_iso_or_equiv
_atom_site_adp_type
_atom_site_occupancy
_atom_site_symmetry_multiplicity
_atom_site_calc_flag
_atom_site_refinement_flags
_atom_site_disorder_assembly
_atom_site_disorder_group
N2 N 0.1193(3) 0.38115(14) 0.16653(13) 0.0499(7) Uani 1 1 d . . .
C1 C 0.0414(3) 0.28091(16) 0.11935(14) 0.0461(8) Uani 1 1 d . . .
N1 N 0.1639(3) 0.26796(13) 0.14243(12) 0.0478(7) Uani 1 1 d . . .
C2 C 0.2354(3) 0.20227(16) 0.14023(15) 0.0443(8) Uani 1 1 d . . .
C3 C -0.0504(3) 0.23718(17) 0.08612(14) 0.0474(8) Uani 1 1 d . . .
C4 C -0.1026(3) 0.38379(17) 0.12192(15) 0.0481(8) Uani 1 1 d . . .
C5 C -0.1710(3) 0.26888(18) 0.07318(14) 0.0503(8) Uani 1 1 d . . .
C6 C 0.5161(3) 0.30515(18) 0.26116(14) 0.0529(9) Uani 1 1 d . . .
H6 H 0.5635 0.2688 0.2798 0.063 Uiso 1 1 calc R . .
C7 C 0.3383(3) 0.19673(19) 0.09893(15) 0.0560(9) Uani 1 1 d . . .
H7 H 0.3588 0.2334 0.0704 0.067 Uiso 1 1 calc R . .
C8 C 0.3299(3) 0.34171(16) 0.20179(14) 0.0470(8) Uani 1 1 d . . .
C9 C -0.1973(3) 0.34254(18) 0.09129(15) 0.0509(9) Uani 1 1 d . . .
C10 C 0.0173(3) 0.35037(16) 0.13570(14) 0.0470(8) Uani 1 1 d . . .
C11 C -0.1266(4) 0.45432(18) 0.13926(18) 0.0618(10) Uani 1 1 d . . .
H11 H -0.0642 0.4804 0.1607 0.074 Uiso 1 1 calc R . .
C12 C -0.2370(4) 0.1592(2) 0.02106(18) 0.0673(11) Uani 1 1 d . . .
H12 H -0.2990 0.1337 -0.0013 0.081 Uiso 1 1 calc R . .
C13 C 0.3761(3) 0.41103(18) 0.20463(18) 0.0611(10) Uani 1 1 d . . .
H13 H 0.3299 0.4476 0.1855 0.073 Uiso 1 1 calc R . .
C14 C 0.2061(3) 0.33072(17) 0.17033(14) 0.0482(9) Uani 1 1 d . . .
C15 C 0.3823(4) 0.0821(2) 0.1443(2) 0.0676(10) Uani 1 1 d . . .
H15 H 0.4324 0.0415 0.1459 0.081 Uiso 1 1 calc R . .
C16 C -0.0276(4) 0.16658(18) 0.06529(16) 0.0568(9) Uani 1 1 d . . .
H16 H 0.0509 0.1457 0.0732 0.068 Uiso 1 1 calc R . .
C17 C -0.2411(4) 0.4855(2) 0.12508(19) 0.0697(11) Uani 1 1 d . . .
H17 H -0.2555 0.5328 0.1357 0.084 Uiso 1 1 calc R . .
C18 C 0.2047(3) 0.14935(16) 0.18333(16) 0.0531(9) Uani 1 1 d . . .
H18 H 0.1346 0.1539 0.2107 0.064 Uiso 1 1 calc R . .
C19 C -0.3350(4) 0.4459(2) 0.09476(19) 0.0752(12) Uani 1 1 d . . .
H19 H -0.4131 0.4668 0.0857 0.090 Uiso 1 1 calc R . .
C20 C -0.3146(4) 0.3764(2) 0.07797(17) 0.0683(10) Uani 1 1 d . . .
H20 H -0.3790 0.3510 0.0574 0.082 Uiso 1 1 calc R . .
C21 C 0.4106(4) 0.13541(19) 0.10092(18) 0.0679(11) Uani 1 1 d . . .
H21 H 0.4790 0.1302 0.0726 0.082 Uiso 1 1 calc R . .
C22 C -0.2615(4) 0.2268(2) 0.04137(16) 0.0599(10) Uani 1 1 d . . .
H22 H -0.3418 0.2457 0.0338 0.072 Uiso 1 1 calc R . .
C23 C 0.4013(3) 0.28886(17) 0.23186(15) 0.0526(9) Uani 1 1 d . . .
H23 H 0.3717 0.2424 0.2323 0.063 Uiso 1 1 calc R . .
C24 C 0.5626(3) 0.37347(17) 0.26360(15) 0.0494(8) Uani 1 1 d . . .
C25 C -0.1204(4) 0.1287(2) 0.03361(17) 0.0657(10) Uani 1 1 d . . .
H25 H -0.1045 0.0822 0.0205 0.079 Uiso 1 1 calc R . .
C26 C 0.2795(4) 0.08900(18) 0.18554(18) 0.0619(10) Uani 1 1 d . . .
H26 H 0.2603 0.0529 0.2150 0.074 Uiso 1 1 calc R . .
C27 C 0.4894(4) 0.42590(18) 0.23549(17) 0.0652(10) Uani 1 1 d . . .
H27 H 0.5172 0.4727 0.2374 0.078 Uiso 1 1 calc R . .
C28 C 0.6879(3) 0.38972(18) 0.29661(18) 0.0668(10) Uani 1 1 d . . .
H28A H 0.6749 0.4247 0.3301 0.100 Uiso 1 1 calc R . .
H28B H 0.7469 0.4076 0.2649 0.100 Uiso 1 1 calc R . .
H28C H 0.7213 0.3472 0.3158 0.100 Uiso 1 1 calc R . .
N4 N 0.8305(2) 0.80021(13) 0.12779(12) 0.0456(6) Uani 1 1 d . . .
C29 C 0.7063(3) 0.79918(17) 0.10441(14) 0.0454(8) Uani 1 1 d . . .
N3 N 0.7571(3) 0.68911(13) 0.14001(12) 0.0473(7) Uani 1 1 d . . .
C30 C 0.6295(3) 0.85428(17) 0.07456(15) 0.0513(9) Uani 1 1 d . . .
C31 C 0.5368(3) 0.71083(17) 0.09808(14) 0.0477(8) Uani 1 1 d . . .
C32 C 0.9746(3) 0.70697(16) 0.17843(14) 0.0440(8) Uani 1 1 d . . .
C33 C 0.6644(3) 0.73157(17) 0.11282(14) 0.0444(8) Uani 1 1 d . . .
C34 C 0.4557(3) 0.76281(18) 0.07072(14) 0.0509(9) Uani 1 1 d . . .
C35 C 0.5049(4) 0.83370(19) 0.05649(15) 0.0543(9) Uani 1 1 d . . .
C36 C 0.3283(4) 0.7431(2) 0.05952(16) 0.0653(10) Uani 1 1 d . . .
H36 H 0.2723 0.7763 0.0420 0.078 Uiso 1 1 calc R . .
C37 C 0.8562(3) 0.73168(17) 0.14786(15) 0.0459(8) Uani 1 1 d . . .
C38 C 1.1076(3) 0.60656(18) 0.20516(17) 0.0576(9) Uani 1 1 d . . .
H38 H 1.1267 0.5587 0.2000 0.069 Uiso 1 1 calc R . .
C39 C 0.6690(4) 0.92372(19) 0.06107(19) 0.0686(11) Uani 1 1 d . . .
H39 H 0.7502 0.9378 0.0735 0.082 Uiso 1 1 calc R . .
C40 C 1.1516(3) 0.7186(2) 0.25263(15) 0.0561(9) Uani 1 1 d . . .
H40 H 1.2006 0.7472 0.2798 0.067 Uiso 1 1 calc R . .
C41 C 1.0060(3) 0.63528(16) 0.17143(15) 0.0527(9) Uani 1 1 d . . .
H41 H 0.9581 0.6066 0.1438 0.063 Uiso 1 1 calc R . .
C42 C 1.1814(3) 0.6476(2) 0.24648(16) 0.0557(9) Uani 1 1 d . . .
C43 C 0.4907(4) 0.64257(19) 0.11175(15) 0.0581(9) Uani 1 1 d . . .
H43 H 0.5446 0.6085 0.1294 0.070 Uiso 1 1 calc R . .
C44 C 0.3659(4) 0.6259(2) 0.09908(18) 0.0686(11) Uani 1 1 d . . .
H44 H 0.3358 0.5804 0.1076 0.082 Uiso 1 1 calc R . .
C45 C 0.2852(4) 0.6768(2) 0.07369(18) 0.0703(11) Uani 1 1 d . . .
H45 H 0.2004 0.6656 0.0662 0.084 Uiso 1 1 calc R . .
C46 C 0.4296(4) 0.8846(2) 0.02318(18) 0.0712(11) Uani 1 1 d . . .
H46 H 0.3488 0.8719 0.0090 0.085 Uiso 1 1 calc R . .
C47 C 1.0499(3) 0.74822(17) 0.21916(15) 0.0496(8) Uani 1 1 d . . .
H47 H 1.0320 0.7963 0.2241 0.059 Uiso 1 1 calc R . .
C48 C 0.5916(5) 0.9715(2) 0.0301(2) 0.0864(13) Uani 1 1 d . . .
H48 H 0.6201 1.0174 0.0218 0.104 Uiso 1 1 calc R . .
C49 C 0.4724(5) 0.9514(2) 0.0114(2) 0.0844(13) Uani 1 1 d . . .
H49 H 0.4199 0.9838 -0.0097 0.101 Uiso 1 1 calc R . .
C50 C 1.2915(4) 0.6157(2) 0.28418(19) 0.0837(13) Uani 1 1 d . . .
H50A H 1.3702 0.6325 0.2662 0.126 Uiso 1 1 calc R . .
H50B H 1.2884 0.5649 0.2809 0.126 Uiso 1 1 calc R . .
H50C H 1.2857 0.6294 0.3293 0.126 Uiso 1 1 calc R . .
C51 C 0.9196(3) 0.85761(15) 0.12077(15) 0.0448(8) Uani 1 1 d . . .
C560 C 0.9965(3) 0.85867(16) 0.06668(15) 0.0483(8) Uani 1 1 d . . .
H560 H 0.9957 0.8210 0.0373 0.058 Uiso 1 1 calc R . .
C52 C 1.0756(3) 0.9166(2) 0.05623(18) 0.0607(10) Uani 1 1 d . . .
H52 H 1.1282 0.9178 0.0197 0.073 Uiso 1 1 calc R . .
C53 C 0.9214(4) 0.91246(17) 0.16491(16) 0.0599(10) Uani 1 1 d . . .
H53 H 0.8701 0.9111 0.2019 0.072 Uiso 1 1 calc R . .
C54 C 1.0010(4) 0.97009(19) 0.1537(2) 0.0707(11) Uani 1 1 d . . .
H54 H 1.0028 1.0075 0.1834 0.085 Uiso 1 1 calc R . .
C55 C 1.0762(4) 0.97209(19) 0.0996(2) 0.0658(10) Uani 1 1 d . . .
H55 H 1.1282 1.0112 0.0921 0.079 Uiso 1 1 calc R . .

loop_
_atom_site_aniso_label
_atom_site_aniso_U_11
_atom_site_aniso_U_22
_atom_site_aniso_U_33
_atom_site_aniso_U_23
_atom_site_aniso_U_13
_atom_site_aniso_U_12
N2 0.0440(18) 0.0453(15) 0.0605(17) 0.0024(13) -0.0045(14) 0.0012(15)
C1 0.040(2) 0.050(2) 0.0475(18) 0.0012(15) 0.0008(16) 0.0016(16)
N1 0.0444(18) 0.0453(15) 0.0536(15) -0.0025(13) -0.0014(13) 0.0014(14)
C2 0.038(2) 0.0442(19) 0.0508(19) -0.0050(17) -0.0056(15) 0.0007(16)
C3 0.045(2) 0.050(2) 0.0466(18) 0.0058(16) 0.0018(16) -0.0044(18)
C4 0.048(2) 0.0492(19) 0.0475(18) 0.0091(16) -0.0006(17) 0.0033(18)
C5 0.044(2) 0.065(2) 0.0425(17) 0.0073(17) 0.0005(16) -0.0070(19)
C6 0.056(2) 0.050(2) 0.053(2) 0.0031(16) -0.0065(17) -0.0007(18)
C7 0.051(2) 0.066(2) 0.0510(19) 0.0056(17) 0.0058(18) 0.004(2)
C8 0.044(2) 0.0434(19) 0.0533(19) -0.0046(15) 0.0007(17) -0.0018(17)
C9 0.050(2) 0.054(2) 0.0483(18) 0.0103(16) -0.0012(17) 0.0020(19)
C10 0.048(2) 0.047(2) 0.0465(18) 0.0074(16) -0.0004(16) 0.0010(17)
C11 0.059(3) 0.055(2) 0.071(2) 0.0073(19) 0.000(2) 0.0067(19)
C12 0.060(3) 0.068(3) 0.074(2) 0.005(2) -0.016(2) -0.017(2)
C13 0.051(2) 0.048(2) 0.084(3) 0.0009(19) -0.009(2) 0.0044(19)
C14 0.051(2) 0.045(2) 0.0484(18) -0.0018(16) 0.0008(16) 0.0005(18)
C15 0.057(3) 0.058(2) 0.088(3) -0.003(2) -0.005(2) 0.009(2)
C16 0.053(3) 0.055(2) 0.063(2) -0.0045(17) 0.0008(19) 0.0016(19)
C17 0.060(3) 0.060(2) 0.089(3) 0.009(2) 0.007(2) 0.015(2)
C18 0.057(2) 0.0403(19) 0.062(2) -0.0056(17) 0.0093(18) -0.0021(18)
C19 0.055(3) 0.080(3) 0.091(3) 0.010(2) -0.008(2) 0.022(2)
C20 0.051(3) 0.078(3) 0.076(2) 0.002(2) -0.011(2) 0.003(2)
C21 0.054(3) 0.071(3) 0.079(3) -0.002(2) 0.016(2) 0.016(2)
C22 0.046(2) 0.065(3) 0.069(2) 0.010(2) -0.0083(18) -0.006(2)
C23 0.054(2) 0.044(2) 0.059(2) 0.0064(16) -0.0087(18) -0.0062(17)
C24 0.046(2) 0.048(2) 0.0538(19) -0.0019(16) 0.0021(16) -0.0047(18)
C25 0.061(3) 0.059(2) 0.077(2) -0.007(2) -0.003(2) -0.011(2)
C26 0.072(3) 0.040(2) 0.073(2) 0.0047(18) -0.005(2) -0.007(2)
C27 0.059(3) 0.043(2) 0.094(3) -0.0056(19) -0.010(2) -0.0009(19)
C28 0.054(3) 0.060(2) 0.087(3) -0.003(2) -0.015(2) -0.0104(19)
N4 0.0369(17) 0.0426(16) 0.0575(16) 0.0010(13) 0.0000(14) 0.0032(13)
C29 0.041(2) 0.048(2) 0.0477(18) -0.0004(15) 0.0052(15) 0.0046(17)
N3 0.0424(18) 0.0446(16) 0.0548(16) -0.0011(13) -0.0005(13) 0.0023(14)
C30 0.052(2) 0.051(2) 0.0511(19) 0.0004(16) 0.0058(16) 0.0108(18)
C31 0.040(2) 0.055(2) 0.0481(18) -0.0041(16) 0.0023(16) 0.0013(17)
C32 0.034(2) 0.0475(19) 0.0508(18) 0.0021(16) 0.0046(15) 0.0023(15)
C33 0.038(2) 0.0466(19) 0.0480(18) -0.0013(15) 0.0028(15) 0.0045(17)
C34 0.041(2) 0.067(2) 0.0442(17) -0.0113(17) 0.0008(16) 0.0052(19)
C35 0.051(2) 0.066(2) 0.0460(18) -0.0059(17) 0.0023(18) 0.013(2)
C36 0.048(3) 0.092(3) 0.056(2) -0.002(2) -0.0008(19) 0.012(2)
C37 0.045(2) 0.0436(18) 0.0493(18) -0.0024(15) 0.0005(16) 0.0015(17)
C38 0.054(2) 0.051(2) 0.069(2) 0.0092(18) 0.0051(19) 0.0073(19)
C39 0.059(3) 0.054(2) 0.093(3) 0.007(2) 0.001(2) 0.008(2)
C40 0.052(2) 0.069(3) 0.0476(18) -0.0028(17) -0.0056(17) 0.0010(19)
C41 0.051(2) 0.047(2) 0.061(2) -0.0007(16) -0.0024(18) 0.0013(17)
C42 0.044(2) 0.069(3) 0.0541(19) 0.0043(18) -0.0034(18) 0.0058(19)
C43 0.045(2) 0.067(2) 0.062(2) 0.0010(18) 0.0039(18) -0.0024(19)
C44 0.049(3) 0.081(3) 0.076(2) -0.005(2) 0.002(2) -0.012(2)
C45 0.039(3) 0.103(3) 0.069(2) -0.008(2) -0.0033(19) -0.006(2)
C46 0.061(3) 0.081(3) 0.072(2) 0.003(2) -0.010(2) 0.021(2)
C47 0.049(2) 0.049(2) 0.0505(17) 0.0010(16) -0.0005(17) 0.0005(17)
C48 0.086(4) 0.059(3) 0.115(4) 0.016(2) -0.013(3) 0.021(3)
C49 0.086(4) 0.079(3) 0.088(3) 0.018(2) -0.012(3) 0.034(3)
C50 0.067(3) 0.099(3) 0.085(3) 0.008(2) -0.024(2) 0.023(3)
C51 0.044(2) 0.0381(18) 0.0521(19) 0.0016(15) -0.0024(16) 0.0033(15)
C560 0.040(2) 0.050(2) 0.0551(19) -0.0039(16) -0.0049(17) -0.0028(17)
C52 0.043(2) 0.067(2) 0.072(2) 0.003(2) 0.0008(18) -0.004(2)
C53 0.072(3) 0.048(2) 0.060(2) -0.0067(18) 0.0048(19) 0.001(2)
C54 0.083(3) 0.048(2) 0.081(3) -0.0122(19) -0.010(3) -0.003(2)
C55 0.057(3) 0.050(2) 0.091(3) 0.006(2) -0.007(2) -0.0067(19)

loop_
_atom_type_symbol
_atom_type_description
_atom_type_scat_dispersion_real
_atom_type_scat_dispersion_imag
_atom_type_scat_source
C C 0.0033 0.0016 'International Tables Vol C Tables 4.2.6.8 and 6.1.1.4'
H H 0.0000 0.0000 'International Tables Vol C Tables 4.2.6.8 and 6.1.1.4'
N N 0.0061 0.0033 'International Tables Vol C Tables 4.2.6.8 and 6.1.1.4'

loop_
_geom_angle_atom_site_label_1
_geom_angle_atom_site_label_2
_geom_angle_atom_site_label_3
_geom_angle
_geom_angle_site_symmetry_1
_geom_angle_site_symmetry_3
_geom_angle_publ_flag
C14 N2 C10 105.3(3) . . ?
C10 C1 N1 104.8(3) . . ?
C10 C1 C3 122.4(3) . . ?
N1 C1 C3 132.8(3) . . ?
C14 N1 C1 106.7(3) . . ?
C14 N1 C2 125.1(3) . . ?
C1 N1 C2 128.2(3) . . ?
C18 C2 C7 121.7(3) . . ?
C18 C2 N1 118.7(3) . . ?
C7 C2 N1 119.5(3) . . ?
C16 C3 C5 119.2(3) . . ?
C16 C3 C1 124.4(3) . . ?
C5 C3 C1 116.4(3) . . ?
C11 C4 C9 120.5(3) . . ?
C11 C4 C10 121.7(3) . . ?
C9 C4 C10 117.8(3) . . ?
C22 C5 C3 117.0(3) . . ?
C22 C5 C9 121.7(3) . . ?
C3 C5 C9 121.2(3) . . ?
C24 C6 C23 122.2(3) . . ?
C24 C6 H6 118.9 . . ?
C23 C6 H6 118.9 . . ?
C2 C7 C21 118.5(3) . . ?
C2 C7 H7 120.7 . . ?
C21 C7 H7 120.7 . . ?
C23 C8 C13 117.6(3) . . ?
C23 C8 C14 124.9(3) . . ?
C13 C8 C14 117.4(3) . . ?
C4 C9 C20 117.0(3) . . ?
C4 C9 C5 120.1(3) . . ?
C20 C9 C5 123.0(3) . . ?
N2 C10 C1 111.7(3) . . ?
N2 C10 C4 126.2(3) . . ?
C1 C10 C4 122.1(3) . . ?
C17 C11 C4 120.8(4) . . ?
C17 C11 H11 119.6 . . ?
C4 C11 H11 119.6 . . ?
C22 C12 C25 120.0(4) . . ?
C22 C12 H12 120.0 . . ?
C25 C12 H12 120.0 . . ?
C27 C13 C8 120.7(3) . . ?
C27 C13 H13 119.6 . . ?
C8 C13 H13 119.6 . . ?
N2 C14 N1 111.6(3) . . ?
N2 C14 C8 122.6(3) . . ?
N1 C14 C8 125.8(3) . . ?
C21 C15 C26 119.8(3) . . ?
C21 C15 H15 120.1 . . ?
C26 C15 H15 120.1 . . ?
C25 C16 C3 120.7(3) . . ?
C25 C16 H16 119.7 . . ?
C3 C16 H16 119.7 . . ?
C11 C17 C19 119.4(4) . . ?
C11 C17 H17 120.3 . . ?
C19 C17 H17 120.3 . . ?
C2 C18 C26 119.0(3) . . ?
C2 C18 H18 120.5 . . ?
C26 C18 H18 120.5 . . ?
C20 C19 C17 121.0(4) . . ?
C20 C19 H19 119.5 . . ?
C17 C19 H19 119.5 . . ?
C19 C20 C9 121.3(4) . . ?
C19 C20 H20 119.4 . . ?
C9 C20 H20 119.4 . . ?
C15 C21 C7 120.7(4) . . ?
C15 C21 H21 119.7 . . ?
C7 C21 H21 119.7 . . ?
C12 C22 C5 122.8(4) . . ?
C12 C22 H22 118.6 . . ?
C5 C22 H22 118.6 . . ?
C6 C23 C8 120.3(3) . . ?
C6 C23 H23 119.8 . . ?
C8 C23 H23 119.8 . . ?
C6 C24 C27 117.1(3) . . ?
C6 C24 C28 121.0(3) . . ?
C27 C24 C28 121.9(3) . . ?
C16 C25 C12 120.3(4) . . ?
C16 C25 H25 119.9 . . ?
C12 C25 H25 119.9 . . ?
C15 C26 C18 120.3(3) . . ?
C15 C26 H26 119.9 . . ?
C18 C26 H26 119.9 . . ?
C13 C27 C24 122.0(3) . . ?
C13 C27 H27 119.0 . . ?
C24 C27 H27 119.0 . . ?
C24 C28 H28A 109.5 . . ?
C24 C28 H28B 109.5 . . ?
H28A C28 H28B 109.5 . . ?
C24 C28 H28C 109.5 . . ?
H28A C28 H28C 109.5 . . ?
H28B C28 H28C 109.5 . . ?
C37 N4 C29 105.8(2) . . ?
C37 N4 C51 127.2(3) . . ?
C29 N4 C51 126.1(3) . . ?
C33 C29 N4 105.9(3) . . ?
C33 C29 C30 122.9(3) . . ?
N4 C29 C30 131.1(3) . . ?
C37 N3 C33 104.7(3) . . ?
C39 C30 C35 118.7(3) . . ?
C39 C30 C29 125.9(4) . . ?
C35 C30 C29 115.5(3) . . ?
C43 C31 C34 120.3(3) . . ?
C43 C31 C33 122.2(3) . . ?
C34 C31 C33 117.4(3) . . ?
C47 C32 C41 117.9(3) . . ?
C47 C32 C37 124.2(3) . . ?
C41 C32 C37 117.6(3) . . ?
C29 C33 N3 111.5(3) . . ?
C29 C33 C31 122.2(3) . . ?
N3 C33 C31 126.2(3) . . ?
C36 C34 C31 117.1(3) . . ?
C36 C34 C35 123.0(3) . . ?
C31 C34 C35 119.8(3) . . ?
C30 C35 C46 117.2(3) . . ?
C30 C35 C34 121.7(3) . . ?
C46 C35 C34 121.0(4) . . ?
C45 C36 C34 121.6(4) . . ?
C45 C36 H36 119.2 . . ?
C34 C36 H36 119.2 . . ?
N3 C37 N4 112.1(3) . . ?
N3 C37 C32 121.8(3) . . ?
N4 C37 C32 126.0(3) . . ?
C41 C38 C42 121.4(3) . . ?
C41 C38 H38 119.3 . . ?
C42 C38 H38 119.3 . . ?
C48 C39 C30 121.9(4) . . ?
C48 C39 H39 119.1 . . ?
C30 C39 H39 119.1 . . ?
C42 C40 C47 121.4(3) . . ?
C42 C40 H40 119.3 . . ?
C47 C40 H40 119.3 . . ?
C38 C41 C32 120.6(3) . . ?
C38 C41 H41 119.7 . . ?
C32 C41 H41 119.7 . . ?
C40 C42 C38 118.0(3) . . ?
C40 C42 C50 120.8(3) . . ?
C38 C42 C50 121.2(3) . . ?
C44 C43 C31 120.2(4) . . ?
C44 C43 H43 119.9 . . ?
C31 C43 H43 119.9 . . ?
C43 C44 C45 119.9(4) . . ?
C43 C44 H44 120.1 . . ?
C45 C44 H44 120.1 . . ?
C36 C45 C44 120.9(4) . . ?
C36 C45 H45 119.6 . . ?
C44 C45 H45 119.6 . . ?
C49 C46 C35 121.8(4) . . ?
C49 C46 H46 119.1 . . ?
C35 C46 H46 119.1 . . ?
C40 C47 C32 120.7(3) . . ?
C40 C47 H47 119.6 . . ?
C32 C47 H47 119.6 . . ?
C49 C48 C39 119.6(4) . . ?
C49 C48 H48 120.2 . . ?
C39 C48 H48 120.2 . . ?
C46 C49 C48 120.8(4) . . ?
C46 C49 H49 119.6 . . ?
C48 C49 H49 119.6 . . ?
C42 C50 H50A 109.5 . . ?
C42 C50 H50B 109.5 . . ?
H50A C50 H50B 109.5 . . ?
C42 C50 H50C 109.5 . . ?
H50A C50 H50C 109.5 . . ?
H50B C50 H50C 109.5 . . ?
C560 C51 C53 120.8(3) . . ?
C560 C51 N4 118.5(3) . . ?
C53 C51 N4 120.6(3) . . ?
C51 C560 C52 119.3(3) . . ?
C51 C560 H560 120.4 . . ?
C52 C560 H560 120.4 . . ?
C55 C52 C560 120.1(3) . . ?
C55 C52 H52 119.9 . . ?
C560 C52 H52 119.9 . . ?
C51 C53 C54 119.2(3) . . ?
C51 C53 H53 120.4 . . ?
C54 C53 H53 120.4 . . ?
C55 C54 C53 120.4(3) . . ?
C55 C54 H54 119.8 . . ?
C53 C54 H54 119.8 . . ?
C54 C55 C52 120.2(3) . . ?
C54 C55 H55 119.9 . . ?
C52 C55 H55 119.9 . . ?

loop_
_geom_bond_atom_site_label_1
_geom_bond_atom_site_label_2
_geom_bond_distance
_geom_bond_site_symmetry_2
_geom_bond_publ_flag
N2 C14 1.321(4) . ?
N2 C10 1.374(4) . ?
C1 C10 1.375(4) . ?
C1 N1 1.395(4) . ?
C1 C3 1.440(4) . ?
N1 C14 1.386(4) . ?
N1 C2 1.449(4) . ?
C2 C18 1.370(4) . ?
C2 C7 1.378(4) . ?
C3 C16 1.417(4) . ?
C3 C5 1.427(5) . ?
C4 C11 1.399(4) . ?
C4 C9 1.411(4) . ?
C4 C10 1.438(4) . ?
C5 C22 1.401(4) . ?
C5 C9 1.463(4) . ?
C6 C24 1.378(4) . ?
C6 C23 1.384(4) . ?
C6 H6 0.9300 . ?
C7 C21 1.384(5) . ?
C7 H7 0.9300 . ?
C8 C23 1.391(4) . ?
C8 C13 1.395(4) . ?
C8 C14 1.467(4) . ?
C9 C20 1.416(5) . ?
C11 C17 1.372(5) . ?
C11 H11 0.9300 . ?
C12 C22 1.364(5) . ?
C12 C25 1.380(5) . ?
C12 H12 0.9300 . ?
C13 C27 1.378(5) . ?
C13 H13 0.9300 . ?
C15 C21 1.373(5) . ?
C15 C26 1.378(5) . ?
C15 H15 0.9300 . ?
C16 C25 1.372(5) . ?
C16 H16 0.9300 . ?
C17 C19 1.386(5) . ?
C17 H17 0.9300 . ?
C18 C26 1.384(4) . ?
C18 H18 0.9300 . ?
C19 C20 1.370(5) . ?
C19 H19 0.9300 . ?
C20 H20 0.9300 . ?
C21 H21 0.9300 . ?
C22 H22 0.9300 . ?
C23 H23 0.9300 . ?
C24 C27 1.379(4) . ?
C24 C28 1.513(4) . ?
C25 H25 0.9300 . ?
C26 H26 0.9300 . ?
C27 H27 0.9300 . ?
C28 H28A 0.9600 . ?
C28 H28B 0.9600 . ?
C28 H28C 0.9600 . ?
N4 C37 1.382(4) . ?
N4 C29 1.393(4) . ?
N4 C51 1.439(4) . ?
C29 C33 1.359(4) . ?
C29 C30 1.451(4) . ?
N3 C37 1.326(4) . ?
N3 C33 1.379(4) . ?
C30 C39 1.401(5) . ?
C30 C35 1.417(5) . ?
C31 C43 1.403(4) . ?
C31 C34 1.415(4) . ?
C31 C33 1.432(4) . ?
C32 C47 1.388(4) . ?
C32 C41 1.398(4) . ?
C32 C37 1.471(4) . ?
C34 C36 1.410(5) . ?
C34 C35 1.462(5) . ?
C35 C46 1.418(5) . ?
C36 C45 1.361(5) . ?
C36 H36 0.9300 . ?
C38 C41 1.383(4) . ?
C38 C42 1.385(5) . ?
C38 H38 0.9300 . ?
C39 C48 1.370(5) . ?
C39 H39 0.9300 . ?
C40 C42 1.379(5) . ?
C40 C47 1.388(4) . ?
C40 H40 0.9300 . ?
C41 H41 0.9300 . ?
C42 C50 1.517(4) . ?
C43 C44 1.376(5) . ?
C43 H43 0.9300 . ?
C44 C45 1.383(5) . ?
C44 H44 0.9300 . ?
C45 H45 0.9300 . ?
C46 C49 1.359(5) . ?
C46 H46 0.9300 . ?
C47 H47 0.9300 . ?
C48 C49 1.365(6) . ?
C48 H48 0.9300 . ?
C49 H49 0.9300 . ?
C50 H50A 0.9600 . ?
C50 H50B 0.9600 . ?
C50 H50C 0.9600 . ?
C51 C560 1.371(4) . ?
C51 C53 1.373(4) . ?
C560 C52 1.390(4) . ?
C560 H560 0.9300 . ?
C52 C55 1.371(5) . ?
C52 H52 0.9300 . ?
C53 C54 1.390(5) . ?
C53 H53 0.9300 . ?
C54 C55 1.362(5) . ?
C54 H54 0.9300 . ?
C55 H55 0.9300 . ?
